data_2005746
loop_
_publ_author_name
'Mullica, D. F.'
'Ward, J. L.'
'Sappenfield, E. L.'

_publ_section_title
;
 Gadolinium Potassium Hexacyanoferrate(II) Trihydrate
;
_journal_issue 12
_journal_name_full 'Acta Crystallographica Section C'
_journal_page_first 2956
_journal_page_last 2959
_journal_paper_doi 10.1107/S0108270196010840
_journal_volume 52
_journal_year 1996
_chemical_formula_iupac 'Gd K Fe (C N)6 , 3H2 O'
_chemical_formula_moiety 'C6 Fe1 Gd1 K1 N6, 3H2 O               '
_chemical_formula_structural 'Gd K (Fe (C N)6) (H2 O)3'
_chemical_formula_sum 'C6 H6 Fe Gd K N6 O3'
_chemical_formula_weight 462.35
_chemical_name_common
;
Gadolinium potassium iron hexacyanide trihydrate
;
_chemical_name_systematic
;
Gadolinium potassium hexacyanoferrate (II) trihydrate
;
_space_group_IT_number 62
_symmetry_cell_setting orthorhombic
_symmetry_space_group_name_Hall '-P 2ac 2n'
_symmetry_space_group_name_H-M 'P n m a'
_cell_angle_alpha 90.00
_cell_angle_beta 90.00
_cell_angle_gamma 90.00
_cell_formula_units_Z 4
_cell_length_a 12.632(3)
_cell_length_b 13.618(2)
_cell_length_c 7.2249(7)
_cell_measurement_reflns_used 25
_cell_measurement_temperature 292
_cell_measurement_theta_max 23.96
_cell_measurement_theta_min 16.24
_cell_volume 1242.8(4)
_computing_cell_refinement CAD-4
_computing_data_collection 'CAD-4 (Enraf Nonius, 1988)'
_computing_data_reduction 'SDP (Enraf-Nonius, 1985)'
_computing_molecular_graphics 'SHELXTL-Plus, XP (Siemens, 1994)'
_computing_publication_material 'local CIFGEN program'
_computing_structure_refinement SHELXTL-Plus
_computing_structure_solution 'SHELXTL-Plus (Sheldrick, 1989) (heavy-atom Patterson method)'
_diffrn_ambient_temperature 292
_diffrn_measurement_device 'Enraf-Nonius CAD4-F'
_diffrn_measurement_method \w-2\q
_diffrn_radiation_monochromator graphite
_diffrn_radiation_source 'fine-focus sealed tube'
_diffrn_radiation_type MoK\a
_diffrn_radiation_wavelength 0.71073
_diffrn_reflns_av_R_equivalents 0.0218
_diffrn_reflns_limit_h_max 14
_diffrn_reflns_limit_h_min -4
_diffrn_reflns_limit_k_max 16
_diffrn_reflns_limit_k_min -4
_diffrn_reflns_limit_l_max 8
_diffrn_reflns_limit_l_min -2
_diffrn_reflns_number 1507
_diffrn_reflns_theta_max 25.00
_diffrn_reflns_theta_min 1.50
_diffrn_standards_decay_% 1.0
_diffrn_standards_interval_time 120.0
_diffrn_standards_number 3
_exptl_absorpt_coefficient_mu 6.829
_exptl_absorpt_correction_T_max 0.477
_exptl_absorpt_correction_T_min 0.418
_exptl_absorpt_correction_type 'Integration from crystal shape'
_exptl_crystal_colour Colorless
_exptl_crystal_density_diffrn 2.47
_exptl_crystal_density_meas 2.41(5)
_exptl_crystal_density_method 'flotation in bromoform and bromobenzene'
_exptl_crystal_description 'Clear rod'
_exptl_crystal_F_000 868
_exptl_crystal_size_max 0.41
_exptl_crystal_size_mid 0.13
_exptl_crystal_size_min 0.11
_refine_diff_density_max 0.920
_refine_diff_density_min -1.101
_refine_ls_extinction_coef 0.00044(8)
_refine_ls_extinction_method 'SHELXTL-Plus (Sheldrick, 1989)'
_refine_ls_goodness_of_fit_obs 1.165
_refine_ls_hydrogen_treatment 'No hydrogens located'
_refine_ls_matrix_type full
_refine_ls_number_parameters 98
_refine_ls_number_reflns 1022
_refine_ls_R_factor_all 0.027
_refine_ls_R_factor_obs 0.023
_refine_ls_shift/esd_max 0.366
_refine_ls_shift/esd_mean 0.035
_refine_ls_structure_factor_coef F
_refine_ls_weighting_details 'w = 1/[\s^2^(F) + 0.0007F^2^]'
_refine_ls_weighting_scheme calc
_refine_ls_wR_factor_all 0.407
_refine_ls_wR_factor_obs 0.043
_reflns_number_observed 1022
_reflns_number_total 1141
_reflns_observed_criterion >4.0sigma(F)
_cod_data_source_file br1153.cif
_cod_data_source_block HXCN3
_cod_depositor_comments
;
The following automatic conversions were performed:

'_refine_ls_matrix_type' value 'Full' changed to 'full' according to
/home/saulius/struct/CIF-dictionaries/cif_core.dic dictionary named
'cif_core.dic' version 2.4.1 from 2010-06-29.

Automatic conversion script
Id: cif_fix_values 1715 2011-07-08 13:25:40Z adriana 

The following automatic conversions were performed:

'_refine_ls_weighting_scheme' value 'calc w = 1/[\s^2^(F) +
0.0007F^2^]' was changed to 'calc'. New tag
'_refine_ls_weighting_details' was created. The value of the new tag
was set to 'w = 1/[\s^2^(F) + 0.0007F^2^]'.

Automatic conversion script
Id: cif_fix_values 3143 2015-03-26 13:38:13Z robertas 
;
_cod_original_cell_volume 1242.9(3)
_cod_original_formula_sum 'C6 H6 Fe1 Gd1 K1 N6 O3'
_cod_database_code 2005746

loop_
_symmetry_equiv_pos_as_xyz
x,y,z
-x,-y,-z
x+1/2,y,-z+1/2
-x+1/2,-y,z+1/2
x,-y+1/2,z
-x,y+1/2,-z
-x+1/2,y+1/2,z+1/2
x+1/2,-y+1/2,-z+1/2

loop_
_atom_site_aniso_label
_atom_site_aniso_U_11
_atom_site_aniso_U_22
_atom_site_aniso_U_33
_atom_site_aniso_U_12
_atom_site_aniso_U_13
_atom_site_aniso_U_23
_atom_site_aniso_type_symbol
Gd 0.0123(3) 0.0123(3) 0.0180(3) 0.000 -0.00080(7) 0.000 Gd
Fe 0.0139(5) 0.0166(5) 0.0184(5) 0.0013(2) -0.0009(2) -0.0010(4) Fe
C1 0.022(3) 0.023(2) 0.022(2) 0.0000(10) -0.0030(10) -0.002(2) C
N1 0.022(2) 0.030(3) 0.054(3) 0.0040(10) -0.0090(10) -0.008(2) N
C2 0.021(2) 0.021(2) 0.027(2) 0.003(2) -0.0010(10) -0.008(2) C
N2 0.037(2) 0.028(2) 0.035(2) -0.0090(10) 0.0100(10) 0.002(2) N
C3 0.020(2) 0.020(2) 0.027(2) 0.0000(10) 0.0020(10) 0.001(2) C
N3 0.036(2) 0.039(2) 0.029(2) 0.012(2) 0.0000(10) 0.011(2) N
O1 0.041(2) 0.035(2) 0.028(2) 0.000 -0.008(2) 0.000 O
O2 0.023(2) 0.044(2) 0.047(2) 0.000 0.005(2) 0.000 O
O3 0.049(8) 0.056(9) 0.062(7) 0.007(3) -0.001(3) 0.001(4) O
K 0.050(2) 0.053(2) 0.0570(10) 0.006(2) -0.0050(10) -0.0050(10) K

loop_
_atom_site_label
_atom_site_occupancy
_atom_site_fract_x
_atom_site_fract_y
_atom_site_fract_z
_atom_site_U_iso_or_equiv
_atom_site_thermal_displace_type
_atom_site_calc_flag
_atom_site_refinement_flags
_atom_site_type_symbol
Gd 1.000 0.15890(2) 0.250 -0.00675(3) 0.0142(2) Uani d ST Gd
Fe 1.000 0.500 0.500 0 0.0163(3) Uani d ST Fe
C1 1.000 0.3807(4) 0.4123(4) -0.0101(4) 0.023(1) Uani d . C
N1 1.000 0.3088(4) 0.3602(4) -0.0097(4) 0.035(1) Uani d . N
C2 1.000 0.4177(3) 0.5871(3) 0.1451(5) 0.023(1) Uani d . C
N2 1.000 0.3654(3) 0.6407(3) 0.2313(4) 0.033(1) Uani d . N
C3 1.000 0.5485(3) 0.4328(3) 0.2140(5) 0.022(1) Uani d . C
N3 1.000 0.5782(3) 0.3884(3) 0.3427(4) 0.035(1) Uani d . N
O1 1.000 0.2244(3) 0.250 0.3257(5) 0.035(1) Uani d ST O
O2 1.000 -0.0409(3) 0.250 -0.0920(6) 0.038(1) Uani d ST O
O3 0.500 0.1665(6) 0.590(1) 0.0108(9) 0.056(4) Uani d P O
K 0.500 0.1677(2) 0.5791(2) -0.0451(4) 0.053(1) Uani d P K

loop_
_atom_type_symbol
_atom_type_description
_atom_type_scat_dispersion_real
_atom_type_scat_dispersion_imag
_atom_type_scat_source
C C 0.002 0.002 'International Tables Vol IV Table 2.3.1'
H H 0.000 0.000 'International Tables Vol IV Table 2.3.1'
Fe Fe 0.301 0.845 'International Tables Vol IV Table 2.3.1'
Gd Gd -0.564 3.904 'International Tables Vol IV Table 2.3.1'
K K 0.179 0.250 'International Tables Vol IV Table 2.3.1'
N N 0.004 0.003 'International Tables Vol IV Table 2.3.1'
O O 0.008 0.006 'International Tables Vol IV Table 2.3.1'

loop_
_geom_angle_atom_site_label_1
_geom_angle_atom_site_label_2
_geom_angle_atom_site_label_3
_geom_angle_site_symmetry_1
_geom_angle_site_symmetry_3
_geom_angle
_geom_angle_publ_flag
N1 Gd N1 . 5_555 76.8(3) yes
N1 Gd N2 . 4_564 73.20(10) yes
N1 Gd N2 . 7_544 118.20(10) yes
N1 Gd N3 . 3_455 81.50(10) yes
N1 Gd N3 . 8_455 144.00(10) yes
N1 Gd O1 . . 75.60(10) yes
N1 Gd O2 . . 139.60(10) yes
N2 Gd N2 4_564 7_544 75.6(2) yes
N2 Gd N3 4_564 3_455 81.50(10) yes
N2 Gd N3 4_564 8_455 142.80(10) yes
N2 Gd O1 4_564 . 141.10(10) yes
N2 Gd O2 4_564 . 72.10(10) yes
N3 Gd N3 3_455 8_455 100.7(2) yes
N3 Gd O1 3_455 . 71.20(10) yes
N3 Gd O2 3_455 . 73.20(10) yes
O1 Gd O2 . . 122.70(10) yes
C1 Fe C1 . 2_665 180.00(10) ?
C1 Fe C2 . . 88.8(2) yes
C1 Fe C2 . 2_665 91.2(2) yes
C1 Fe C3 . . 89.1(2) yes
C1 Fe C3 . 2_665 90.9(2) yes
C2 Fe C2 . 2_665 180.00(10) ?
C2 Fe C3 . 2_665 88.40(10) yes
C2 Fe C3 . . 91.60(10) yes
C3 Fe C3 . 2_665 180.00(10) ?
Fe C1 N1 . . 177.6(3) yes
Fe C2 N2 . . 178.5(3) yes
Fe C3 N3 . . 177.7(3) yes
Gd N1 C1 . . 179.4(4) yes
Gd N2 C2 4_565 . 150.8(3) yes
Gd N3 C3 3_555 . 156.2(3) yes
Gd O1 O3 . 4_565 126.1(2) yes
Gd O2 O3 . 2_565 120.5(2) yes
O3 O1 O3 4_565 7_545 97.3(4) yes
O3 O2 O3 2_565 6_545 104.4(5) yes
O1 O3 O2 4_564 2_565 77.1(4) yes

loop_
_geom_bond_atom_site_label_1
_geom_bond_atom_site_label_2
_geom_bond_site_symmetry_2
_geom_bond_distance
_geom_bond_publ_flag
Gd N1 . 2.417(5) yes
Gd N2 4_564 2.427(3) yes
Gd N3 3_455 2.449(3) yes
Gd O1 . 2.541(4) yes
Gd O2 . 2.598(4) yes
Fe C1 . 1.924(5) yes
Fe C2 . 1.894(4) yes
Fe C3 . 1.898(3) yes
C1 N1 . 1.152(7) yes
C2 N2 . 1.165(5) yes
C3 N3 . 1.171(5) yes
O1 O3 4_565 2.910(10) yes
O2 O3 2_565 2.760(10) yes
